data_2215226
loop_
_publ_author_name
'Bats, Jan W.'
'Hamzic, Melissa'
'Hashmi, A. Stephen K.'

_publ_section_title
;(<i>R</i>)-(+)-[\m-2,2'-Bis(diphenylphosphino)-1,1'-binaphthalene-\k^2^<i>P</i>:<i>P</i>']bis[chloridogold(I)]
 dichloromethane solvate
;
_journal_coeditor_code NC2053
_journal_issue 9
_journal_name_full 'Acta Crystallographica Section E'
_journal_page_first m2344
_journal_page_last m2344
_journal_paper_doi 10.1107/S1600536807039529
_journal_volume 63
_journal_year 2007
_chemical_formula_iupac '[Au2 Cl2 (C44 H32 P2)], C H2 Cl2'
_chemical_formula_moiety 'C44 H32 Au2 Cl2 P2, C H2 Cl2'
_chemical_formula_sum 'C45 H34 Au2 Cl4 P2'
_chemical_formula_weight 1172.40
_chemical_name_systematic
;
(R)-(+)-[\m-2,2'-Bis(diphenylphosphino)-1,1'-binaphthalene-\
\k^2^P:P']bis[chloridogold(I)] dichloromethane solvate
;
_space_group_IT_number 5
_symmetry_cell_setting monoclinic
_symmetry_space_group_name_Hall 'C 2y'
_symmetry_space_group_name_H-M 'C 1 2 1'
_atom_sites_solution_hydrogens geom
_atom_sites_solution_primary heavy
_atom_sites_solution_secondary difmap
_audit_creation_method SHELXL-97
_cell_angle_alpha 90.00
_cell_angle_beta 122.361(15)
_cell_angle_gamma 90.00
_cell_formula_units_Z 2
_cell_length_a 19.480(3)
_cell_length_b 8.6889(13)
_cell_length_c 14.085(2)
_cell_measurement_reflns_used 124
_cell_measurement_temperature 165(2)
_cell_measurement_theta_max 23
_cell_measurement_theta_min 3
_cell_volume 2013.8(6)
_computing_cell_refinement 'SAINT (Siemens, 1995)'
_computing_data_collection 'SMART (Siemens, 1995)'
_computing_data_reduction SAINT
_computing_molecular_graphics 'SHELXTL (Sheldrick, 1996)'
_computing_publication_material SHELXL97
_computing_structure_refinement 'SHELXL97 (Sheldrick, 1997)'
_computing_structure_solution 'SHELXS97 (Sheldrick, 1997)'
_diffrn_ambient_temperature 165(2)
_diffrn_measured_fraction_theta_full 0.993
_diffrn_measured_fraction_theta_max 0.953
_diffrn_measurement_device_type 'Siemens SMART 1K CCD'
_diffrn_measurement_method \w
_diffrn_radiation_monochromator graphite
_diffrn_radiation_source 'normal-focus sealed tube'
_diffrn_radiation_type MoK\a
_diffrn_radiation_wavelength 0.71073
_diffrn_reflns_av_R_equivalents 0.0511
_diffrn_reflns_av_sigmaI/netI 0.0831
_diffrn_reflns_limit_h_max 25
_diffrn_reflns_limit_h_min -26
_diffrn_reflns_limit_k_max 11
_diffrn_reflns_limit_k_min -11
_diffrn_reflns_limit_l_max 18
_diffrn_reflns_limit_l_min -18
_diffrn_reflns_number 15554
_diffrn_reflns_theta_full 27.50
_diffrn_reflns_theta_max 28.58
_diffrn_reflns_theta_min 1.71
_diffrn_standards_decay_% 0.0
_diffrn_standards_interval_time 1200
_diffrn_standards_number 237
_exptl_absorpt_coefficient_mu 7.654
_exptl_absorpt_correction_T_max 0.632
_exptl_absorpt_correction_T_min 0.459
_exptl_absorpt_correction_type multi-scan
_exptl_absorpt_process_details '(SADABS; Sheldrick, 2000)'
_exptl_crystal_colour colourless
_exptl_crystal_density_diffrn 1.933
_exptl_crystal_density_method 'not measured'
_exptl_crystal_description rod
_exptl_crystal_F_000 1120
_exptl_crystal_size_max 0.55
_exptl_crystal_size_mid 0.08
_exptl_crystal_size_min 0.06
_refine_diff_density_max 1.404
_refine_diff_density_min -1.331
_refine_ls_abs_structure_details 'Flack (1983)'
_refine_ls_abs_structure_Flack 0.003(9)
_refine_ls_extinction_method none
_refine_ls_goodness_of_fit_ref 1.010
_refine_ls_hydrogen_treatment constr
_refine_ls_matrix_type full
_refine_ls_number_parameters 240
_refine_ls_number_reflns 4750
_refine_ls_number_restraints 1
_refine_ls_restrained_S_all 1.010
_refine_ls_R_factor_all 0.0585
_refine_ls_R_factor_gt 0.0380
_refine_ls_shift/su_max 0.001
_refine_ls_shift/su_mean 0.000
_refine_ls_structure_factor_coef Fsqd
_refine_ls_weighting_details 'calc w=1/[\s^2^(Fo^2^)+(0.03P)^2^] where P=(Fo^2^+2Fc^2^)/3'
_refine_ls_weighting_scheme calc
_refine_ls_wR_factor_gt 0.0734
_refine_ls_wR_factor_ref 0.0772
_reflns_number_gt 3716
_reflns_number_total 4750
_reflns_threshold_expression I>2\s(I)
_cod_data_source_file nc2053.cif
_cod_data_source_block I
_cod_original_sg_symbol_H-M 'C 2'
_cod_database_code 2215226
_cod_database_fobs_code 2215226

loop_
_symmetry_equiv_pos_as_xyz
'x, y, z'
'-x, y, -z'
'x+1/2, y+1/2, z'
'-x+1/2, y+1/2, -z'

loop_
_atom_site_type_symbol
_atom_site_label
_atom_site_fract_x
_atom_site_fract_y
_atom_site_fract_z
_atom_site_U_iso_or_equiv
_atom_site_adp_type
_atom_site_calc_flag
_atom_site_refinement_flags
_atom_site_occupancy
Au Au1 0.030660(16) 0.00085(4) 0.21397(2) 0.03045(9) Uani d . 1
Cl Cl1 -0.06153(14) -0.0668(3) 0.2601(2) 0.0431(6) Uani d . 1
Cl Cl2 -0.0766(2) 0.2910(6) 0.4864(3) 0.1173(16) Uani d . 1
P P1 0.12613(12) 0.0508(2) 0.17702(16) 0.0231(5) Uani d . 1
C C1 0.1051(5) 0.1638(9) 0.0544(7) 0.0165(18) Uani d . 1
C C2 0.1626(5) 0.1598(9) 0.0248(7) 0.0254(18) Uani d . 1
H H2A 0.2095 0.0973 0.0670 0.030 Uiso calc R 1
C C3 0.1532(5) 0.2451(9) -0.0654(7) 0.030(2) Uani d . 1
H H3A 0.1933 0.2392 -0.0841 0.036 Uiso calc R 1
C C4 0.0855(5) 0.3389(8) -0.1280(6) 0.0230(17) Uani d . 1
C C5 0.0773(6) 0.4282(9) -0.2159(7) 0.034(2) Uani d . 1
H H5A 0.1161 0.4195 -0.2369 0.041 Uiso calc R 1
C C6 0.0126(6) 0.5296(11) -0.2726(7) 0.038(3) Uani d . 1
H H6A 0.0080 0.5922 -0.3310 0.046 Uiso calc R 1
C C7 -0.0463(5) 0.5400(8) -0.2439(7) 0.034(2) Uani d . 1
H H7A -0.0908 0.6087 -0.2838 0.041 Uiso calc R 1
C C8 -0.0399(5) 0.4501(8) -0.1575(6) 0.0238(18) Uani d . 1
H H8A -0.0796 0.4586 -0.1382 0.029 Uiso calc R 1
C C9 0.0256(4) 0.3467(8) -0.0985(6) 0.0205(16) Uani d . 1
C C10 0.0334(4) 0.2521(8) -0.0094(6) 0.0188(16) Uani d . 1
C C11 0.1655(5) -0.1328(8) 0.1610(7) 0.0244(17) Uani d . 1
C C12 0.1319(5) -0.1978(10) 0.0548(8) 0.028(2) Uani d . 1
H H12A 0.0926 -0.1418 -0.0096 0.033 Uiso calc R 1
C C13 0.1546(5) -0.3407(9) 0.0421(7) 0.034(2) Uani d . 1
H H13A 0.1310 -0.3831 -0.0311 0.041 Uiso calc R 1
C C14 0.2102(5) -0.4225(9) 0.1318(7) 0.032(2) Uani d . 1
H H14A 0.2257 -0.5219 0.1219 0.039 Uiso calc R 1
C C15 0.2445(5) -0.3616(10) 0.2380(8) 0.039(2) Uani d . 1
H H15A 0.2840 -0.4186 0.3017 0.047 Uiso calc R 1
C C16 0.2207(5) -0.2143(9) 0.2517(7) 0.033(2) Uani d . 1
H H16A 0.2436 -0.1724 0.3249 0.040 Uiso calc R 1
C C17 0.2116(5) 0.1490(9) 0.2941(6) 0.0265(19) Uani d . 1
C C18 0.2862(6) 0.1502(11) 0.3116(8) 0.045(2) Uani d . 1
H H18A 0.2958 0.0933 0.2622 0.053 Uiso calc R 1
C C19 0.3532(7) 0.2352(12) 0.4034(9) 0.058(3) Uani d . 1
H H19A 0.4056 0.2341 0.4139 0.069 Uiso calc R 1
C C20 0.3388(6) 0.3176(12) 0.4750(8) 0.052(3) Uani d . 1
H H20A 0.3814 0.3743 0.5357 0.063 Uiso calc R 1
C C21 0.2618(8) 0.3168(12) 0.4574(8) 0.059(3) Uani d . 1
H H21A 0.2517 0.3740 0.5063 0.071 Uiso calc R 1
C C22 0.1985(6) 0.2331(10) 0.3689(7) 0.039(2) Uani d . 1
H H22A 0.1462 0.2328 0.3589 0.047 Uiso calc R 1
C C23 0.0000 0.178(2) 0.5000 0.073(5) Uani d S 1
H H23A -0.0212 0.1107 0.4330 0.088 Uiso calc R 1

loop_
_atom_site_aniso_label
_atom_site_aniso_U_11
_atom_site_aniso_U_22
_atom_site_aniso_U_33
_atom_site_aniso_U_12
_atom_site_aniso_U_13
_atom_site_aniso_U_23
Au1 0.03470(15) 0.02825(14) 0.03155(14) 0.0041(2) 0.01983(12) 0.0057(3)
Cl1 0.0461(13) 0.0405(12) 0.0593(15) 0.0033(10) 0.0393(12) 0.0099(11)
Cl2 0.061(2) 0.208(5) 0.073(2) 0.008(3) 0.029(2) -0.049(3)
P1 0.0270(11) 0.0210(11) 0.0246(10) 0.0053(7) 0.0160(9) 0.0023(7)
C1 0.025(5) 0.011(4) 0.019(4) -0.010(3) 0.016(4) -0.005(3)
C2 0.015(4) 0.027(4) 0.032(5) 0.004(3) 0.011(4) -0.006(4)
C3 0.035(5) 0.026(4) 0.050(5) -0.015(4) 0.037(5) -0.022(4)
C4 0.031(5) 0.013(4) 0.030(4) -0.008(3) 0.020(4) -0.006(3)
C5 0.055(6) 0.027(4) 0.039(5) -0.009(4) 0.038(5) -0.007(4)
C6 0.079(6) 0.021(8) 0.035(4) -0.007(5) 0.045(5) -0.001(4)
C7 0.049(5) 0.014(6) 0.035(5) 0.001(3) 0.020(4) 0.002(3)
C8 0.029(4) 0.021(4) 0.030(4) -0.003(3) 0.022(4) 0.000(3)
C9 0.024(4) 0.017(4) 0.021(4) -0.013(3) 0.013(3) -0.008(3)
C10 0.024(4) 0.018(4) 0.014(4) -0.003(3) 0.010(3) -0.002(3)
C11 0.023(4) 0.018(4) 0.037(5) 0.001(3) 0.019(4) -0.004(3)
C12 0.029(6) 0.016(5) 0.037(5) -0.001(4) 0.017(5) -0.005(4)
C13 0.036(5) 0.023(4) 0.043(5) -0.010(4) 0.020(5) -0.007(4)
C14 0.032(5) 0.019(4) 0.053(6) -0.007(4) 0.028(5) -0.004(4)
C15 0.042(5) 0.034(5) 0.048(6) 0.009(4) 0.029(5) 0.020(4)
C16 0.046(6) 0.024(5) 0.038(5) 0.009(4) 0.028(5) 0.007(4)
C17 0.034(5) 0.021(4) 0.021(4) 0.003(3) 0.013(4) 0.003(3)
C18 0.042(6) 0.047(6) 0.041(6) -0.004(5) 0.020(5) -0.020(4)
C19 0.052(7) 0.058(7) 0.048(7) 0.001(5) 0.017(6) 0.010(5)
C20 0.053(7) 0.064(7) 0.028(5) -0.023(5) 0.014(5) -0.003(5)
C21 0.099(9) 0.051(7) 0.033(6) -0.010(6) 0.039(6) -0.005(5)
C22 0.039(5) 0.056(6) 0.026(5) 0.000(4) 0.021(4) 0.006(4)
C23 0.072(12) 0.076(11) 0.102(14) 0.000 0.067(11) 0.000

loop_
_atom_type_symbol
_atom_type_description
_atom_type_scat_dispersion_real
_atom_type_scat_dispersion_imag
_atom_type_scat_source
C C 0.0033 0.0016 'International Tables Vol C Tables 4.2.6.8 and 6.1.1.4'
H H 0.0000 0.0000 'International Tables Vol C Tables 4.2.6.8 and 6.1.1.4'
P P 0.1023 0.0942 'International Tables Vol C Tables 4.2.6.8 and 6.1.1.4'
Cl Cl 0.1484 0.1585 'International Tables Vol C Tables 4.2.6.8 and 6.1.1.4'
Au Au -2.0133 8.8022 'International Tables Vol C Tables 4.2.6.8 and 6.1.1.4'

loop_
_geom_angle_atom_site_label_1
_geom_angle_atom_site_label_2
_geom_angle_atom_site_label_3
_geom_angle_site_symmetry_1
_geom_angle_site_symmetry_3
_geom_angle
P1 Au1 Cl1 . . 175.47(8)
C17 P1 C1 . . 103.8(4)
C17 P1 C11 . . 106.3(4)
C1 P1 C11 . . 104.3(4)
C17 P1 Au1 . . 110.8(3)
C1 P1 Au1 . . 122.1(3)
C11 P1 Au1 . . 108.4(2)
C2 C1 C10 . . 120.3(7)
C2 C1 P1 . . 117.4(6)
C10 C1 P1 . . 122.3(6)
C1 C2 C3 . . 121.8(7)
C1 C2 H2A . . 119.1
C3 C2 H2A . . 119.1
C4 C3 C2 . . 120.3(7)
C4 C3 H3A . . 119.8
C2 C3 H3A . . 119.8
C3 C4 C5 . . 120.4(8)
C3 C4 C9 . . 119.1(7)
C5 C4 C9 . . 120.4(7)
C6 C5 C4 . . 120.1(8)
C6 C5 H5A . . 120.0
C4 C5 H5A . . 120.0
C5 C6 C7 . . 120.2(8)
C5 C6 H6A . . 119.9
C7 C6 H6A . . 119.9
C8 C7 C6 . . 120.6(8)
C8 C7 H7A . . 119.7
C6 C7 H7A . . 119.7
C7 C8 C9 . . 120.1(7)
C7 C8 H8A . . 120.0
C9 C8 H8A . . 120.0
C8 C9 C4 . . 118.6(7)
C8 C9 C10 . . 121.2(7)
C4 C9 C10 . . 120.2(7)
C1 C10 C9 . . 118.1(7)
C1 C10 C10 . 2 123.9(7)
C9 C10 C10 . 2 118.0(7)
C16 C11 C12 . . 118.9(7)
C16 C11 P1 . . 120.9(6)
C12 C11 P1 . . 119.8(6)
C13 C12 C11 . . 120.8(8)
C13 C12 H12A . . 119.6
C11 C12 H12A . . 119.6
C14 C13 C12 . . 120.9(8)
C14 C13 H13A . . 119.6
C12 C13 H13A . . 119.6
C13 C14 C15 . . 119.8(8)
C13 C14 H14A . . 120.1
C15 C14 H14A . . 120.1
C14 C15 C16 . . 119.6(8)
C14 C15 H15A . . 120.2
C16 C15 H15A . . 120.2
C11 C16 C15 . . 120.1(8)
C11 C16 H16A . . 119.9
C15 C16 H16A . . 119.9
C18 C17 C22 . . 118.1(8)
C18 C17 P1 . . 123.3(7)
C22 C17 P1 . . 118.5(7)
C17 C18 C19 . . 122.5(9)
C17 C18 H18A . . 118.8
C19 C18 H18A . . 118.8
C20 C19 C18 . . 118.5(10)
C20 C19 H19A . . 120.8
C18 C19 H19A . . 120.8
C19 C20 C21 . . 119.4(10)
C19 C20 H20A . . 120.3
C21 C20 H20A . . 120.3
C20 C21 C22 . . 121.0(10)
C20 C21 H21A . . 119.5
C22 C21 H21A . . 119.5
C21 C22 C17 . . 120.6(9)
C21 C22 H22A . . 119.7
C17 C22 H22A . . 119.7
Cl2 C23 Cl2 . 2_556 109.7(10)
Cl2 C23 H23A . . 109.7
Cl2 C23 H23A 2_556 . 109.7
Cl2 C23 H23A . 2_556 109.7
Cl2 C23 H23A 2_556 2_556 109.7
H23A C23 H23A . 2_556 108.2

loop_
_geom_bond_atom_site_label_1
_geom_bond_atom_site_label_2
_geom_bond_site_symmetry_2
_geom_bond_distance
Au1 P1 . 2.226(2)
Au1 Cl1 . 2.290(2)
Cl2 C23 . 1.712(10)
P1 C17 . 1.811(8)
P1 C1 . 1.833(8)
P1 C11 . 1.835(7)
C1 C2 . 1.388(11)
C1 C10 . 1.416(11)
C2 C3 . 1.395(12)
C2 H2A . 0.9500
C3 C4 . 1.393(11)
C3 H3A . 0.9500
C4 C5 . 1.396(11)
C4 C9 . 1.434(10)
C5 C6 . 1.386(12)
C5 H5A . 0.9500
C6 C7 . 1.409(12)
C6 H6A . 0.9500
C7 C8 . 1.394(10)
C7 H7A . 0.9500
C8 C9 . 1.410(10)
C8 H8A . 0.9500
C9 C10 . 1.439(10)
C10 C10 2 1.459(14)
C11 C16 . 1.349(11)
C11 C12 . 1.392(12)
C12 C13 . 1.362(11)
C12 H12A . 0.9500
C13 C14 . 1.345(11)
C13 H13A . 0.9500
C14 C15 . 1.376(12)
C14 H14A . 0.9500
C15 C16 . 1.409(11)
C15 H15A . 0.9500
C16 H16A . 0.9500
C17 C18 . 1.338(12)
C17 C22 . 1.413(11)
C18 C19 . 1.454(13)
C18 H18A . 0.9500
C19 C20 . 1.383(14)
C19 H19A . 0.9500
C20 C21 . 1.384(14)
C20 H20A . 0.9500
C21 C22 . 1.400(13)
C21 H21A . 0.9500
C22 H22A . 0.9500
C23 Cl2 2_556 1.712(10)
C23 H23A . 0.9900
C23 H23A 2_556 0.9900

loop_
_geom_hbond_atom_site_label_D
_geom_hbond_atom_site_label_H
_geom_hbond_atom_site_label_A
_geom_hbond_site_symmetry_A
_geom_hbond_distance_DH
_geom_hbond_distance_HA
_geom_hbond_distance_DA
_geom_hbond_angle_DHA
_geom_hbond_publ_flag
C6 H6A Cl1 2_565 0.95 3.12 3.614(10) 114 ?
C15 H15A Cl2 3_545 0.95 3.15 3.618(11) 113 ?
C16 H16A Cl2 3_545 0.95 3.00 3.542(10) 118 ?
C19 H19A Cl1 3_555 0.95 3.10 3.658(14) 120 ?
C23 H23A Cl1 1_555 0.99 2.62 3.611(11) 174 yes
C3 H3A Cg3 4_555 0.95 2.89 3.837 179 ?
C8 H8A Cg3 2_565 0.95 3.07 3.792 134 ?
C13 H13A Cg2 1_545 0.95 2.61 3.447 147 ?
C14 H14A Cg1 1_545 0.95 3.05 3.612 119 ?

loop_
_geom_torsion_atom_site_label_1
_geom_torsion_atom_site_label_2
_geom_torsion_atom_site_label_3
_geom_torsion_atom_site_label_4
_geom_torsion_site_symmetry_4
_geom_torsion
C17 P1 C1 C2 . 68.2(6)
C11 P1 C1 C2 . -43.0(6)
Au1 P1 C1 C2 . -166.0(5)
C17 P1 C1 C10 . -112.1(6)
C11 P1 C1 C10 . 136.7(6)
Au1 P1 C1 C10 . 13.7(7)
C10 C1 C2 C3 . 2.1(11)
P1 C1 C2 C3 . -178.3(6)
C1 C2 C3 C4 . 0.6(11)
C2 C3 C4 C5 . 177.9(7)
C2 C3 C4 C9 . 0.1(10)
C3 C4 C5 C6 . -175.4(7)
C9 C4 C5 C6 . 2.4(11)
C4 C5 C6 C7 . -1.7(12)
C5 C6 C7 C8 . 0.8(12)
C6 C7 C8 C9 . -0.6(11)
C7 C8 C9 C4 . 1.3(10)
C7 C8 C9 C10 . -179.6(6)
C3 C4 C9 C8 . 175.6(6)
C5 C4 C9 C8 . -2.2(10)
C3 C4 C9 C10 . -3.5(10)
C5 C4 C9 C10 . 178.7(7)
C2 C1 C10 C9 . -5.3(10)
P1 C1 C10 C9 . 175.0(5)
C2 C1 C10 C10 2 174.3(6)
P1 C1 C10 C10 2 -5.4(9)
C8 C9 C10 C1 . -173.0(6)
C4 C9 C10 C1 . 6.0(10)
C8 C9 C10 C10 2 7.4(9)
C4 C9 C10 C10 2 -173.6(6)
C17 P1 C11 C16 . 39.3(8)
C1 P1 C11 C16 . 148.6(7)
Au1 P1 C11 C16 . -79.9(7)
C17 P1 C11 C12 . -147.8(7)
C1 P1 C11 C12 . -38.5(7)
Au1 P1 C11 C12 . 93.1(7)
C16 C11 C12 C13 . -0.6(13)
P1 C11 C12 C13 . -173.6(7)
C11 C12 C13 C14 . 0.0(14)
C12 C13 C14 C15 . 0.1(13)
C13 C14 C15 C16 . 0.4(12)
C12 C11 C16 C15 . 1.1(12)
P1 C11 C16 C15 . 174.1(6)
C14 C15 C16 C11 . -1.0(13)
C1 P1 C17 C18 . -69.1(8)
C11 P1 C17 C18 . 40.6(9)
Au1 P1 C17 C18 . 158.1(7)
C1 P1 C17 C22 . 108.7(7)
C11 P1 C17 C22 . -141.6(6)
Au1 P1 C17 C22 . -24.0(7)
C22 C17 C18 C19 . -0.5(14)
P1 C17 C18 C19 . 177.3(7)
C17 C18 C19 C20 . 0.0(15)
C18 C19 C20 C21 . 0.0(15)
C19 C20 C21 C22 . 0.4(15)
C20 C21 C22 C17 . -0.9(14)
C18 C17 C22 C21 . 1.0(13)
P1 C17 C22 C21 . -177.0(7)
